data_4087288
loop_
_publ_author_name
'He, Jiao'
'Deng, Cheng-Long'
'Li, Yao'
'Li, Yu-Long'
'Wu, Yu'
'Zou, Li-Ke'
'Mu, Chao'
'Luo, Qiang'
'Xie, Bin'
'Wei, Jian'
'Hu, Jing-Wen'
'Zhao, Pei-Hua'
'Zheng, Wen'

_publ_section_title
;
 A New Route to the Synthesis of Phosphine-Substituted Diiron Aza- and
 Oxadithiolate Complexes
;
_journal_issue 7
_journal_name_full Organometallics
_journal_page_first 1322
_journal_paper_doi 10.1021/acs.organomet.7b00040
_journal_volume 36
_journal_year 2017
_chemical_formula_sum 'C25 H16 F3 Fe2 O6 P S2'
_chemical_formula_weight 676.17
_chemical_name_systematic
; 
 ? 
;
_space_group_IT_number 2
_symmetry_cell_setting triclinic
_symmetry_space_group_name_Hall '-P 1'
_symmetry_space_group_name_H-M 'P -1'
_atom_sites_solution_hydrogens geom
_atom_sites_solution_primary direct
_atom_sites_solution_secondary difmap
_audit_creation_method SHELXL-97
_cell_angle_alpha 102.405(3)
_cell_angle_beta 94.178(3)
_cell_angle_gamma 96.563(3)
_cell_formula_units_Z 2
_cell_length_a 8.269(2)
_cell_length_b 9.059(3)
_cell_length_c 18.252(5)
_cell_measurement_reflns_used 6103
_cell_measurement_temperature 100(2)
_cell_measurement_theta_max 27.7076
_cell_measurement_theta_min 2.2967
_cell_volume 1319.9(7)
_computing_structure_refinement 'SHELXL-97 (Sheldrick, 1997)'
_computing_structure_solution 'SHELXS-97 (Sheldrick, 1990)'
_diffrn_ambient_temperature 100(2)
_diffrn_measured_fraction_theta_full 0.987
_diffrn_measured_fraction_theta_max 0.987
_diffrn_measurement_device_type bruker-CCD
_diffrn_radiation_monochromator graphite
_diffrn_radiation_source 'fine-focus sealed tube'
_diffrn_radiation_type MoK\a
_diffrn_radiation_wavelength 0.71073
_diffrn_reflns_av_R_equivalents 0.0276
_diffrn_reflns_av_sigmaI/netI 0.0442
_diffrn_reflns_limit_h_max 9
_diffrn_reflns_limit_h_min -9
_diffrn_reflns_limit_k_max 10
_diffrn_reflns_limit_k_min -10
_diffrn_reflns_limit_l_max 18
_diffrn_reflns_limit_l_min -21
_diffrn_reflns_number 9086
_diffrn_reflns_theta_full 25.01
_diffrn_reflns_theta_max 25.01
_diffrn_reflns_theta_min 2.32
_exptl_absorpt_coefficient_mu 1.379
_exptl_absorpt_correction_T_max 0.8095
_exptl_absorpt_correction_T_min 0.7894
_exptl_absorpt_correction_type multi-scan
_exptl_absorpt_process_details sadabs
_exptl_crystal_colour brown
_exptl_crystal_density_diffrn 1.701
_exptl_crystal_density_method 'not measured'
_exptl_crystal_description block
_exptl_crystal_F_000 680
_exptl_crystal_size_max 0.18
_exptl_crystal_size_mid 0.17
_exptl_crystal_size_min 0.16
_refine_diff_density_max 0.578
_refine_diff_density_min -0.461
_refine_diff_density_rms 0.090
_refine_ls_extinction_method none
_refine_ls_goodness_of_fit_ref 1.055
_refine_ls_hydrogen_treatment mixed
_refine_ls_matrix_type full
_refine_ls_number_parameters 352
_refine_ls_number_reflns 4606
_refine_ls_number_restraints 0
_refine_ls_restrained_S_all 1.055
_refine_ls_R_factor_all 0.0402
_refine_ls_R_factor_gt 0.0347
_refine_ls_shift/su_max 0.001
_refine_ls_shift/su_mean 0.000
_refine_ls_structure_factor_coef Fsqd
_refine_ls_weighting_details 'calc w=1/[\s^2^(Fo^2^)+(0.0322P)^2^+2.0547P] where P=(Fo^2^+2Fc^2^)/3'
_refine_ls_weighting_scheme calc
_refine_ls_wR_factor_gt 0.0854
_refine_ls_wR_factor_ref 0.0878
_reflns_number_gt 4057
_reflns_number_total 4606
_reflns_threshold_expression >2sigma(I)
_cod_data_source_file om7b00040_si_002.cif
_cod_data_source_block 10
_cod_original_sg_symbol_H-M P-1
_cod_original_formula_sum 'C25 H16 F3 Fe2  O6 P S2'
_cod_database_code 4087288

loop_
_symmetry_equiv_pos_as_xyz
'x, y, z'
'-x, -y, -z'

loop_
_atom_site_label
_atom_site_type_symbol
_atom_site_fract_x
_atom_site_fract_y
_atom_site_fract_z
_atom_site_U_iso_or_equiv
_atom_site_adp_type
_atom_site_occupancy
_atom_site_symmetry_multiplicity
_atom_site_calc_flag
_atom_site_refinement_flags
O6 O 1.0696(3) 1.0261(2) 0.31512(13) 0.0208(5) Uani 1 1 d .
Fe1 Fe 0.94750(5) 0.67038(5) 0.38952(2) 0.01469(12) Uani 1 1 d .
Fe2 Fe 0.75709(5) 0.74253(5) 0.29297(2) 0.01201(12) Uani 1 1 d .
P1 P 0.67214(9) 0.87996(9) 0.21229(4) 0.01205(17) Uani 1 1 d .
S1 S 0.86460(9) 0.90328(9) 0.40425(4) 0.01530(17) Uani 1 1 d .
S2 S 1.02320(9) 0.71246(9) 0.27793(4) 0.01503(17) Uani 1 1 d .
F3 F 0.1762(3) 0.5122(3) -0.03297(12) 0.0398(6) Uani 1 1 d .
F1 F 1.2020(2) 1.1451(3) 0.05622(11) 0.0331(5) Uani 1 1 d .
F2 F 0.3171(3) 1.4015(2) 0.33294(13) 0.0360(5) Uani 1 1 d .
O1 O 0.7112(4) 0.6040(3) 0.49458(16) 0.0402(7) Uani 1 1 d .
O2 O 0.9426(3) 0.3427(3) 0.32647(15) 0.0347(6) Uani 1 1 d .
O3 O 1.2499(3) 0.7378(3) 0.49391(14) 0.0334(6) Uani 1 1 d .
O4 O 0.6760(3) 0.4452(3) 0.18885(14) 0.0269(6) Uani 1 1 d .
O5 O 0.4513(3) 0.7206(3) 0.36278(15) 0.0326(6) Uani 1 1 d .
C1 C 0.8045(4) 0.6292(4) 0.4541(2) 0.0242(8) Uani 1 1 d .
C2 C 0.9467(4) 0.4695(4) 0.35120(19) 0.0225(7) Uani 1 1 d .
C3 C 1.1354(4) 0.7112(4) 0.45189(19) 0.0211(7) Uani 1 1 d .
C4 C 0.7050(4) 0.5633(4) 0.22929(18) 0.0165(7) Uani 1 1 d .
C5 C 0.5698(4) 0.7282(4) 0.33410(18) 0.0187(7) Uani 1 1 d .
C6 C 0.5224(4) 0.7671(3) 0.13491(18) 0.0150(6) Uani 1 1 d .
C7 C 0.5360(4) 0.7688(4) 0.05963(19) 0.0218(7) Uani 1 1 d .
H7A H 0.6261 0.8297 0.0467 0.026 Uiso 1 1 calc R
C8 C 0.4194(4) 0.6826(4) 0.0024(2) 0.0286(8) Uani 1 1 d .
H8A H 0.4298 0.6840 -0.0489 0.034 Uiso 1 1 calc R
C9 C 0.2905(4) 0.5964(4) 0.0222(2) 0.0238(8) Uani 1 1 d .
C10 C 0.2712(4) 0.5915(4) 0.0962(2) 0.0242(8) Uani 1 1 d .
H10A H 0.1800 0.5307 0.1083 0.029 Uiso 1 1 calc R
C11 C 0.3871(4) 0.6768(4) 0.15207(18) 0.0187(7) Uani 1 1 d .
H11A H 0.3751 0.6743 0.2032 0.022 Uiso 1 1 calc R
C12 C 0.5613(3) 1.0400(3) 0.24957(18) 0.0140(6) Uani 1 1 d .
C13 C 0.4619(4) 1.1003(4) 0.20128(18) 0.0171(7) Uani 1 1 d .
H13A H 0.4502 1.0572 0.1486 0.021 Uiso 1 1 calc R
C14 C 0.3800(4) 1.2228(4) 0.2297(2) 0.0208(7) Uani 1 1 d .
H14A H 0.3129 1.2640 0.1968 0.025 Uiso 1 1 calc R
C15 C 0.3977(4) 1.2828(4) 0.3057(2) 0.0209(7) Uani 1 1 d .
C16 C 0.4942(4) 1.2275(4) 0.35575(19) 0.0229(7) Uani 1 1 d .
H16A H 0.5044 1.2714 0.4083 0.028 Uiso 1 1 calc R
C17 C 0.5761(4) 1.1050(4) 0.32652(18) 0.0182(7) Uani 1 1 d .
H17A H 0.6434 1.0650 0.3599 0.022 Uiso 1 1 calc R
C18 C 0.8287(3) 0.9638(3) 0.16135(17) 0.0133(6) Uani 1 1 d .
C19 C 0.8466(4) 1.1172(4) 0.15960(18) 0.0192(7) Uani 1 1 d .
H19A H 0.7735 1.1810 0.1837 0.023 Uiso 1 1 calc R
C20 C 0.9706(4) 1.1785(4) 0.12287(19) 0.0230(7) Uani 1 1 d .
H20A H 0.9820 1.2830 0.1208 0.028 Uiso 1 1 calc R
C21 C 1.0757(4) 1.0842(4) 0.08986(18) 0.0226(8) Uani 1 1 d .
C22 C 1.0613(4) 0.9309(4) 0.08932(18) 0.0226(7) Uani 1 1 d .
H22A H 1.1343 0.8679 0.0646 0.027 Uiso 1 1 calc R
C23 C 0.9372(4) 0.8714(4) 0.12594(18) 0.0182(7) Uani 1 1 d .
H23A H 0.9259 0.7663 0.1270 0.022 Uiso 1 1 calc R
C24 C 1.0290(4) 1.0446(4) 0.38942(18) 0.0205(7) Uani 1 1 d .
H24A H 0.9961 1.1474 0.4056 0.025 Uiso 1 1 calc R
H24B H 1.1282 1.0402 0.4223 0.025 Uiso 1 1 calc R
C25 C 1.1513(4) 0.8990(4) 0.29286(19) 0.0200(7) Uani 1 1 d .
H25A H 1.2427 0.9033 0.3318 0.024 Uiso 1 1 calc R
H25B H 1.1995 0.9061 0.2454 0.024 Uiso 1 1 calc R

loop_
_atom_site_aniso_label
_atom_site_aniso_U_11
_atom_site_aniso_U_22
_atom_site_aniso_U_33
_atom_site_aniso_U_23
_atom_site_aniso_U_13
_atom_site_aniso_U_12
O6 0.0244(12) 0.0196(12) 0.0184(13) 0.0060(10) 0.0025(10) -0.0008(9)
Fe1 0.0182(2) 0.0158(2) 0.0119(2) 0.00505(18) 0.00317(18) 0.00525(18)
Fe2 0.0127(2) 0.0136(2) 0.0101(2) 0.00284(18) 0.00286(17) 0.00230(16)
P1 0.0122(4) 0.0140(4) 0.0100(4) 0.0025(3) 0.0023(3) 0.0015(3)
S1 0.0196(4) 0.0156(4) 0.0111(4) 0.0021(3) 0.0023(3) 0.0052(3)
S2 0.0143(4) 0.0183(4) 0.0132(4) 0.0035(3) 0.0041(3) 0.0038(3)
F3 0.0301(12) 0.0468(14) 0.0289(13) -0.0110(11) -0.0088(10) -0.0072(10)
F1 0.0249(11) 0.0542(14) 0.0212(11) 0.0151(10) 0.0102(9) -0.0076(10)
F2 0.0347(12) 0.0325(12) 0.0384(13) -0.0045(10) 0.0003(10) 0.0208(10)
O1 0.0539(18) 0.0407(16) 0.0346(17) 0.0162(13) 0.0283(14) 0.0128(14)
O2 0.0513(17) 0.0169(14) 0.0343(16) 0.0017(12) 0.0000(13) 0.0079(12)
O3 0.0299(14) 0.0470(17) 0.0210(14) 0.0016(12) -0.0048(12) 0.0118(12)
O4 0.0362(14) 0.0176(13) 0.0233(14) -0.0019(11) 0.0007(11) 0.0018(10)
O5 0.0237(13) 0.0435(16) 0.0352(16) 0.0130(13) 0.0168(12) 0.0068(11)
C1 0.0317(19) 0.0206(18) 0.024(2) 0.0104(15) 0.0062(16) 0.0089(15)
C2 0.0262(18) 0.027(2) 0.0180(18) 0.0104(15) 0.0033(14) 0.0064(14)
C3 0.0308(19) 0.0214(17) 0.0147(18) 0.0055(14) 0.0083(15) 0.0113(14)
C4 0.0128(15) 0.0215(18) 0.0162(17) 0.0072(15) 0.0006(12) 0.0010(12)
C5 0.0214(17) 0.0196(17) 0.0150(17) 0.0043(14) 0.0008(14) 0.0019(13)
C6 0.0152(15) 0.0129(15) 0.0162(17) 0.0007(13) 0.0016(12) 0.0041(12)
C7 0.0188(16) 0.0278(19) 0.0163(18) 0.0011(15) 0.0026(13) -0.0003(14)
C8 0.0270(19) 0.043(2) 0.0103(18) -0.0044(16) 0.0016(14) 0.0022(16)
C9 0.0182(17) 0.0231(18) 0.0213(19) -0.0098(15) -0.0074(14) -0.0002(14)
C10 0.0198(17) 0.0216(18) 0.028(2) 0.0012(15) 0.0009(14) -0.0024(14)
C11 0.0182(16) 0.0232(17) 0.0132(17) 0.0022(14) 0.0004(13) 0.0005(13)
C12 0.0108(14) 0.0141(15) 0.0176(17) 0.0047(13) 0.0027(12) 0.0008(11)
C13 0.0186(16) 0.0174(16) 0.0136(17) 0.0014(13) 0.0002(13) 0.0005(13)
C14 0.0154(16) 0.0206(17) 0.026(2) 0.0052(15) -0.0024(14) 0.0044(13)
C15 0.0150(16) 0.0170(16) 0.030(2) -0.0005(14) 0.0052(14) 0.0062(13)
C16 0.0240(17) 0.0279(19) 0.0149(18) -0.0014(15) 0.0027(14) 0.0065(14)
C17 0.0174(16) 0.0210(17) 0.0161(18) 0.0026(14) 0.0000(13) 0.0058(13)
C18 0.0119(14) 0.0185(16) 0.0082(15) 0.0032(13) -0.0023(12) -0.0015(12)
C19 0.0172(16) 0.0230(17) 0.0163(17) 0.0033(14) 0.0010(13) 0.0002(13)
C20 0.0244(17) 0.0244(18) 0.0188(19) 0.0068(15) 0.0019(14) -0.0055(14)
C21 0.0137(16) 0.040(2) 0.0138(18) 0.0109(16) 0.0019(13) -0.0057(14)
C22 0.0184(16) 0.038(2) 0.0135(17) 0.0057(15) 0.0059(13) 0.0077(14)
C23 0.0209(16) 0.0239(17) 0.0120(17) 0.0063(14) 0.0034(13) 0.0059(13)
C24 0.0275(18) 0.0144(16) 0.0173(18) 0.0018(14) -0.0005(14) -0.0017(13)
C25 0.0145(15) 0.0230(17) 0.0217(19) 0.0052(14) 0.0033(13) -0.0023(13)

loop_
_atom_type_symbol
_atom_type_description
_atom_type_scat_dispersion_real
_atom_type_scat_dispersion_imag
_atom_type_scat_source
C C 0.0033 0.0016 'International Tables Vol C Tables 4.2.6.8 and 6.1.1.4'
H H 0.0000 0.0000 'International Tables Vol C Tables 4.2.6.8 and 6.1.1.4'
Fe Fe 0.3463 0.8444 'International Tables Vol C Tables 4.2.6.8 and 6.1.1.4'
N N 0.0061 0.0033 'International Tables Vol C Tables 4.2.6.8 and 6.1.1.4'
O O 0.0106 0.0060 'International Tables Vol C Tables 4.2.6.8 and 6.1.1.4'
P P 0.1023 0.0942 'International Tables Vol C Tables 4.2.6.8 and 6.1.1.4'
S S 0.1246 0.1234 'International Tables Vol C Tables 4.2.6.8 and 6.1.1.4'
F F 0.0171 0.0103 'International Tables Vol C Tables 4.2.6.8 and 6.1.1.4'

loop_
_geom_angle_atom_site_label_1
_geom_angle_atom_site_label_2
_geom_angle_atom_site_label_3
_geom_angle
C24 O6 C25 112.6(2)
C1 Fe1 C2 90.69(15)
C1 Fe1 C3 99.82(16)
C2 Fe1 C3 100.15(15)
C1 Fe1 S1 87.67(11)
C2 Fe1 S1 157.95(11)
C3 Fe1 S1 101.79(11)
C1 Fe1 S2 155.16(12)
C2 Fe1 S2 87.91(11)
C3 Fe1 S2 104.84(11)
S1 Fe1 S2 84.48(3)
C1 Fe1 Fe2 99.72(11)
C2 Fe1 Fe2 102.02(11)
C3 Fe1 Fe2 150.10(11)
S1 Fe1 Fe2 56.75(2)
S2 Fe1 Fe2 56.52(3)
C4 Fe2 C5 93.06(14)
C4 Fe2 P1 95.55(10)
C5 Fe2 P1 94.87(10)
C4 Fe2 S2 86.82(10)
C5 Fe2 S2 156.74(10)
P1 Fe2 S2 108.30(3)
C4 Fe2 S1 155.08(10)
C5 Fe2 S1 86.71(11)
P1 Fe2 S1 109.31(4)
S2 Fe2 S1 83.81(3)
C4 Fe2 Fe1 99.89(10)
C5 Fe2 Fe1 101.06(10)
P1 Fe2 Fe1 157.08(3)
S2 Fe2 Fe1 56.23(3)
S1 Fe2 Fe1 55.93(3)
C18 P1 C12 103.73(14)
C18 P1 C6 102.46(14)
C12 P1 C6 101.12(14)
C18 P1 Fe2 116.83(10)
C12 P1 Fe2 117.51(10)
C6 P1 Fe2 112.99(10)
C24 S1 Fe1 110.87(11)
C24 S1 Fe2 111.13(11)
Fe1 S1 Fe2 67.32(3)
C25 S2 Fe1 110.22(11)
C25 S2 Fe2 110.88(11)
Fe1 S2 Fe2 67.25(3)
O1 C1 Fe1 178.7(3)
O2 C2 Fe1 178.5(3)
O3 C3 Fe1 176.9(3)
O4 C4 Fe2 177.6(3)
O5 C5 Fe2 177.9(3)
C7 C6 C11 117.9(3)
C7 C6 P1 122.9(2)
C11 C6 P1 119.2(2)
C6 C7 C8 121.3(3)
C6 C7 H7A 119.3
C8 C7 H7A 119.3
C9 C8 C7 118.3(3)
C9 C8 H8A 120.8
C7 C8 H8A 120.8
F3 C9 C8 118.8(3)
F3 C9 C10 118.6(3)
C8 C9 C10 122.5(3)
C9 C10 C11 118.6(3)
C9 C10 H10A 120.7
C11 C10 H10A 120.7
C10 C11 C6 121.3(3)
C10 C11 H11A 119.3
C6 C11 H11A 119.3
C17 C12 C13 118.5(3)
C17 C12 P1 120.6(2)
C13 C12 P1 120.8(2)
C14 C13 C12 120.6(3)
C14 C13 H13A 119.7
C12 C13 H13A 119.7
C15 C14 C13 118.9(3)
C15 C14 H14A 120.6
C13 C14 H14A 120.6
F2 C15 C14 118.6(3)
F2 C15 C16 118.6(3)
C14 C15 C16 122.8(3)
C15 C16 C17 117.7(3)
C15 C16 H16A 121.1
C17 C16 H16A 121.1
C12 C17 C16 121.4(3)
C12 C17 H17A 119.3
C16 C17 H17A 119.3
C19 C18 C23 119.1(3)
C19 C18 P1 122.1(2)
C23 C18 P1 118.8(2)
C18 C19 C20 120.7(3)
C18 C19 H19A 119.7
C20 C19 H19A 119.7
C21 C20 C19 118.3(3)
C21 C20 H20A 120.9
C19 C20 H20A 120.9
C20 C21 F1 118.6(3)
C20 C21 C22 123.0(3)
F1 C21 C22 118.4(3)
C21 C22 C23 118.1(3)
C21 C22 H22A 121.0
C23 C22 H22A 121.0
C22 C23 C18 120.8(3)
C22 C23 H23A 119.6
C18 C23 H23A 119.6
O6 C24 S1 115.1(2)
O6 C24 H24A 108.5
S1 C24 H24A 108.5
O6 C24 H24B 108.5
S1 C24 H24B 108.5
H24A C24 H24B 107.5
O6 C25 S2 115.2(2)
O6 C25 H25A 108.5
S2 C25 H25A 108.5
O6 C25 H25B 108.5
S2 C25 H25B 108.5
H25A C25 H25B 107.5

loop_
_geom_bond_atom_site_label_1
_geom_bond_atom_site_label_2
_geom_bond_distance
O6 C24 1.400(4)
O6 C25 1.402(4)
Fe1 C1 1.794(4)
Fe1 C2 1.803(4)
Fe1 C3 1.810(4)
Fe1 S1 2.2600(11)
Fe1 S2 2.2693(10)
Fe1 Fe2 2.5174(7)
Fe2 C4 1.769(3)
Fe2 C5 1.773(3)
Fe2 P1 2.2470(10)
Fe2 S2 2.2770(10)
Fe2 S1 2.2817(10)
P1 C18 1.836(3)
P1 C12 1.837(3)
P1 C6 1.846(3)
S1 C24 1.835(3)
S2 C25 1.845(3)
F3 C9 1.363(4)
F1 C21 1.371(3)
F2 C15 1.352(4)
O1 C1 1.144(4)
O2 C2 1.136(4)
O3 C3 1.142(4)
O4 C4 1.151(4)
O5 C5 1.146(4)
C6 C7 1.390(5)
C6 C11 1.404(4)
C7 C8 1.400(5)
C7 H7A 0.9500
C8 C9 1.366(5)
C8 H8A 0.9500
C9 C10 1.380(5)
C10 C11 1.381(5)
C10 H10A 0.9500
C11 H11A 0.9500
C12 C17 1.392(4)
C12 C13 1.398(4)
C13 C14 1.391(5)
C13 H13A 0.9500
C14 C15 1.368(5)
C14 H14A 0.9500
C15 C16 1.380(5)
C16 C17 1.395(5)
C16 H16A 0.9500
C17 H17A 0.9500
C18 C19 1.388(4)
C18 C23 1.396(4)
C19 C20 1.393(4)
C19 H19A 0.9500
C20 C21 1.368(5)
C20 H20A 0.9500
C21 C22 1.378(5)
C22 C23 1.385(4)
C22 H22A 0.9500
C23 H23A 0.9500
C24 H24A 0.9900
C24 H24B 0.9900
C25 H25A 0.9900
C25 H25B 0.9900

loop_
_geom_torsion_atom_site_label_1
_geom_torsion_atom_site_label_2
_geom_torsion_atom_site_label_3
_geom_torsion_atom_site_label_4
_geom_torsion
C1 Fe1 Fe2 C4 -92.73(15)
C2 Fe1 Fe2 C4 0.07(15)
C3 Fe1 Fe2 C4 137.1(2)
S1 Fe1 Fe2 C4 -173.42(10)
S2 Fe1 Fe2 C4 79.38(10)
C1 Fe1 Fe2 C5 2.40(16)
C2 Fe1 Fe2 C5 95.20(15)
C3 Fe1 Fe2 C5 -127.8(2)
S1 Fe1 Fe2 C5 -78.30(11)
S2 Fe1 Fe2 C5 174.51(11)
C1 Fe1 Fe2 P1 135.61(13)
C2 Fe1 Fe2 P1 -131.59(13)
C3 Fe1 Fe2 P1 5.4(2)
S1 Fe1 Fe2 P1 54.92(8)
S2 Fe1 Fe2 P1 -52.28(8)
C1 Fe1 Fe2 S2 -172.11(12)
C2 Fe1 Fe2 S2 -79.31(11)
C3 Fe1 Fe2 S2 57.7(2)
S1 Fe1 Fe2 S2 107.20(4)
C1 Fe1 Fe2 S1 80.69(12)
C2 Fe1 Fe2 S1 173.49(11)
C3 Fe1 Fe2 S1 -49.5(2)
S2 Fe1 Fe2 S1 -107.20(4)
C4 Fe2 P1 C18 -96.85(15)
C5 Fe2 P1 C18 169.59(16)
S2 Fe2 P1 C18 -8.36(12)
S1 Fe2 P1 C18 81.38(12)
Fe1 Fe2 P1 C18 35.47(15)
C4 Fe2 P1 C12 138.87(15)
C5 Fe2 P1 C12 45.31(15)
S2 Fe2 P1 C12 -132.65(11)
S1 Fe2 P1 C12 -42.90(11)
Fe1 Fe2 P1 C12 -88.81(13)
C4 Fe2 P1 C6 21.66(15)
C5 Fe2 P1 C6 -71.90(15)
S2 Fe2 P1 C6 110.15(11)
S1 Fe2 P1 C6 -160.11(11)
Fe1 Fe2 P1 C6 153.98(12)
C1 Fe1 S1 C24 151.77(16)
C2 Fe1 S1 C24 -122.2(3)
C3 Fe1 S1 C24 52.22(16)
S2 Fe1 S1 C24 -51.82(12)
Fe2 Fe1 S1 C24 -105.00(12)
C1 Fe1 S1 Fe2 -103.23(12)
C2 Fe1 S1 Fe2 -17.2(3)
C3 Fe1 S1 Fe2 157.23(11)
S2 Fe1 S1 Fe2 53.18(3)
C4 Fe2 S1 C24 120.2(3)
C5 Fe2 S1 C24 -149.66(16)
P1 Fe2 S1 C24 -55.65(12)
S2 Fe2 S1 C24 51.61(12)
Fe1 Fe2 S1 C24 104.62(12)
C4 Fe2 S1 Fe1 15.5(2)
C5 Fe2 S1 Fe1 105.72(10)
P1 Fe2 S1 Fe1 -160.27(3)
S2 Fe2 S1 Fe1 -53.01(3)
C1 Fe1 S2 C25 123.7(3)
C2 Fe1 S2 C25 -149.18(15)
C3 Fe1 S2 C25 -49.23(15)
S1 Fe1 S2 C25 51.53(11)
Fe2 Fe1 S2 C25 104.92(11)
C1 Fe1 S2 Fe2 18.8(3)
C2 Fe1 S2 Fe2 105.90(11)
C3 Fe1 S2 Fe2 -154.15(11)
S1 Fe1 S2 Fe2 -53.38(3)
C4 Fe2 S2 C25 151.92(15)
C5 Fe2 S2 C25 -117.7(3)
P1 Fe2 S2 C25 57.12(12)
S1 Fe2 S2 C25 -51.21(12)
Fe1 Fe2 S2 C25 -103.96(12)
C4 Fe2 S2 Fe1 -104.13(10)
C5 Fe2 S2 Fe1 -13.8(3)
P1 Fe2 S2 Fe1 161.07(3)
S1 Fe2 S2 Fe1 52.75(3)
C2 Fe1 C1 O1 -112(16)
C3 Fe1 C1 O1 148(16)
S1 Fe1 C1 O1 46(16)
S2 Fe1 C1 O1 -25(16)
Fe2 Fe1 C1 O1 -10(16)
C1 Fe1 C2 O2 65(12)
C3 Fe1 C2 O2 165(12)
S1 Fe1 C2 O2 -20(12)
S2 Fe1 C2 O2 -90(12)
Fe2 Fe1 C2 O2 -35(12)
C1 Fe1 C3 O3 -18(6)
C2 Fe1 C3 O3 -110(6)
S1 Fe1 C3 O3 72(6)
S2 Fe1 C3 O3 159(6)
Fe2 Fe1 C3 O3 112(6)
C5 Fe2 C4 O4 -123(7)
P1 Fe2 C4 O4 142(7)
S2 Fe2 C4 O4 34(7)
S1 Fe2 C4 O4 -34(7)
Fe1 Fe2 C4 O4 -21(7)
C4 Fe2 C5 O5 136(8)
P1 Fe2 C5 O5 -128(8)
S2 Fe2 C5 O5 47(8)
S1 Fe2 C5 O5 -19(8)
Fe1 Fe2 C5 O5 36(8)
C18 P1 C6 C7 -4.9(3)
C12 P1 C6 C7 102.0(3)
Fe2 P1 C6 C7 -131.5(2)
C18 P1 C6 C11 176.0(2)
C12 P1 C6 C11 -77.1(3)
Fe2 P1 C6 C11 49.4(3)
C11 C6 C7 C8 -0.4(5)
P1 C6 C7 C8 -179.5(3)
C6 C7 C8 C9 0.3(5)
C7 C8 C9 F3 179.9(3)
C7 C8 C9 C10 0.0(5)
F3 C9 C10 C11 180.0(3)
C8 C9 C10 C11 -0.2(5)
C9 C10 C11 C6 0.0(5)
C7 C6 C11 C10 0.3(5)
P1 C6 C11 C10 179.4(3)
C18 P1 C12 C17 -109.9(3)
C6 P1 C12 C17 144.2(3)
Fe2 P1 C12 C17 20.8(3)
C18 P1 C12 C13 69.4(3)
C6 P1 C12 C13 -36.5(3)
Fe2 P1 C12 C13 -160.0(2)
C17 C12 C13 C14 0.1(4)
P1 C12 C13 C14 -179.1(2)
C12 C13 C14 C15 -0.3(5)
C13 C14 C15 F2 -179.7(3)
C13 C14 C15 C16 0.3(5)
F2 C15 C16 C17 179.9(3)
C14 C15 C16 C17 -0.1(5)
C13 C12 C17 C16 0.1(5)
P1 C12 C17 C16 179.4(2)
C15 C16 C17 C12 -0.1(5)
C12 P1 C18 C19 2.2(3)
C6 P1 C18 C19 107.1(3)
Fe2 P1 C18 C19 -128.8(2)
C12 P1 C18 C23 179.5(2)
C6 P1 C18 C23 -75.6(3)
Fe2 P1 C18 C23 48.5(3)
C23 C18 C19 C20 0.2(5)
P1 C18 C19 C20 177.5(2)
C18 C19 C20 C21 -1.1(5)
C19 C20 C21 F1 -177.4(3)
C19 C20 C21 C22 2.1(5)
C20 C21 C22 C23 -2.0(5)
F1 C21 C22 C23 177.5(3)
C21 C22 C23 C18 0.9(5)
C19 C18 C23 C22 -0.1(5)
P1 C18 C23 C22 -177.5(2)
C25 O6 C24 S1 -71.4(3)
Fe1 S1 C24 O6 68.8(2)
Fe2 S1 C24 O6 -4.1(3)
C24 O6 C25 S2 71.6(3)
Fe1 S2 C25 O6 -68.7(2)
Fe2 S2 C25 O6 3.8(3)
